data_7015850
loop_
_publ_author_name
'Timpa, Samuel D.'
'Fafard, Claudia M.'
'Herbert, David E.'
'Ozerov, Oleg V.'

_publ_section_title
;
 Catalysis of Kumada-Tamao-Corriu coupling by a (P(O)C(O)P)Rh pincer
 complex.
;
_journal_issue 20
_journal_name_full 'Dalton transactions (Cambridge, England : 2003)'
_journal_page_first 5426
_journal_page_last 5429
_journal_paper_doi 10.1039/c1dt10161g
_journal_volume 40
_journal_year 2011
_chemical_formula_moiety 'C24 H36 I O2 P2 Rh'
_chemical_formula_sum 'C24 H36 I O2 P2 Rh'
_chemical_formula_weight 648.28
_chemical_name_common (POCOP)Rh(Ph)I
_chemical_name_systematic
;
?
;
_space_group_IT_number 14
_symmetry_cell_setting monoclinic
_symmetry_space_group_name_Hall '-P 2ybc'
_symmetry_space_group_name_H-M 'P 1 21/c 1'
_atom_sites_solution_hydrogens geom
_atom_sites_solution_primary direct
_atom_sites_solution_secondary difmap
_audit_creation_method SHELXL-97
_cell_angle_alpha 90.00
_cell_angle_beta 131.95(5)
_cell_angle_gamma 90.00
_cell_formula_units_Z 4
_cell_length_a 15.865(2)
_cell_length_b 10.113(13)
_cell_length_c 23.16(2)
_cell_measurement_reflns_used 9991
_cell_measurement_temperature 110(2)
_cell_measurement_theta_max 0.7456
_cell_measurement_theta_min 0.5252
_cell_volume 2764(5)
_computing_cell_refinement 'Bruker SMART'
_computing_data_collection 'Bruker SMART'
_computing_data_reduction 'Bruker SMART'
_computing_molecular_graphics 'Bruker SHELXTL'
_computing_publication_material 'Bruker SHELXTL'
_computing_structure_refinement 'SHELXL-97 (Sheldrick, 2008)'
_computing_structure_solution 'SHELXS-97 (Sheldrick, 2008)'
_diffrn_ambient_temperature 110(2)
_diffrn_measured_fraction_theta_full 0.978
_diffrn_measured_fraction_theta_max 0.978
_diffrn_measurement_device_type 'CCD area detector'
_diffrn_measurement_method 'phi and omega scans'
_diffrn_radiation_monochromator graphite
_diffrn_radiation_source 'fine-focus sealed tube'
_diffrn_radiation_type MoK\a
_diffrn_radiation_wavelength 0.71073
_diffrn_reflns_av_R_equivalents 0.0899
_diffrn_reflns_av_sigmaI/netI 0.0747
_diffrn_reflns_limit_h_max 20
_diffrn_reflns_limit_h_min -20
_diffrn_reflns_limit_k_max 12
_diffrn_reflns_limit_k_min -12
_diffrn_reflns_limit_l_max 29
_diffrn_reflns_limit_l_min -29
_diffrn_reflns_number 25712
_diffrn_reflns_theta_full 27.18
_diffrn_reflns_theta_max 27.18
_diffrn_reflns_theta_min 2.34
_exptl_absorpt_coefficient_mu 1.870
_exptl_absorpt_correction_T_max 0.9123
_exptl_absorpt_correction_T_min 0.8350
_exptl_absorpt_correction_type multi-scan
_exptl_absorpt_process_details SADABS
_exptl_crystal_colour red
_exptl_crystal_density_diffrn 1.558
_exptl_crystal_density_method 'not measured'
_exptl_crystal_description block
_exptl_crystal_F_000 1296
_exptl_crystal_size_max 0.10
_exptl_crystal_size_mid 0.06
_exptl_crystal_size_min 0.05
_refine_diff_density_max 1.589
_refine_diff_density_min -1.734
_refine_diff_density_rms 0.196
_refine_ls_extinction_method none
_refine_ls_goodness_of_fit_ref 1.135
_refine_ls_hydrogen_treatment constr
_refine_ls_matrix_type full
_refine_ls_number_parameters 280
_refine_ls_number_reflns 5994
_refine_ls_number_restraints 0
_refine_ls_restrained_S_all 1.135
_refine_ls_R_factor_all 0.0924
_refine_ls_R_factor_gt 0.0777
_refine_ls_shift/su_max 0.000
_refine_ls_shift/su_mean 0.000
_refine_ls_structure_factor_coef Fsqd
_refine_ls_weighting_details 'calc w=1/[\s^2^(Fo^2^)+(0.0528P)^2^+35.5033P] where P=(Fo^2^+2Fc^2^)/3'
_refine_ls_weighting_scheme calc
_refine_ls_wR_factor_gt 0.1880
_refine_ls_wR_factor_ref 0.1954
_reflns_number_gt 4797
_reflns_number_total 5994
_reflns_threshold_expression >2sigma(I)
_cod_data_source_file c1dt10161g.txt
_cod_data_source_block m:\stimpa\ovo579~g\ovo579~g\oz241d
_cod_depositor_comments
;
The following automatic conversions were performed:
'_symmetry_cell_setting' value 'Monoclinic' changed to 'monoclinic'
according to '/home/saulius/struct/CIF-dictionaries/cif_core.dic'
dictionary named 'cif_core.dic' version 2.4.1 from 2010-06-29.

Automatic conversion script
Id: cif_fix_enum 1555 2011-01-17 13:19:09Z saulius 
;
_cod_original_cell_volume 2764(6)
_cod_original_sg_symbol_H-M P2(1)/c
_cod_database_code 7015850

loop_
_symmetry_equiv_pos_as_xyz
'x, y, z'
'-x, y+1/2, -z+1/2'
'-x, -y, -z'
'x, -y-1/2, z-1/2'

loop_
_atom_site_label
_atom_site_type_symbol
_atom_site_fract_x
_atom_site_fract_y
_atom_site_fract_z
_atom_site_U_iso_or_equiv
_atom_site_adp_type
_atom_site_occupancy
_atom_site_symmetry_multiplicity
_atom_site_calc_flag
_atom_site_refinement_flags
_atom_site_disorder_assembly
_atom_site_disorder_group
I1 I 0.71594(6) 0.51245(7) 0.38007(4) 0.0406(2) Uani 1 1 d . . .
Rh1 Rh 0.73933(5) 0.36380(7) 0.49170(4) 0.02557(19) Uani 1 1 d . . .
P1 P 0.8423(2) 0.5228(2) 0.59026(15) 0.0344(5) Uani 1 1 d . . .
P2 P 0.6057(2) 0.1993(3) 0.41165(15) 0.0411(6) Uani 1 1 d . . .
O1 O 0.5921(6) 0.1213(8) 0.4706(4) 0.052(2) Uani 1 1 d . . .
O2 O 0.8369(7) 0.4665(6) 0.6570(4) 0.0407(16) Uani 1 1 d . . .
C1 C 0.7643(8) 0.3607(9) 0.6335(5) 0.0300(18) Uani 1 1 d . . .
C2 C 0.7485(8) 0.3151(10) 0.6839(5) 0.034(2) Uani 1 1 d . . .
H3 H 0.7840 0.3587 0.7316 0.041 Uiso 1 1 calc R . .
C3 C 0.6787(7) 0.2032(10) 0.6611(5) 0.035(2) Uani 1 1 d . . .
H2 H 0.6669 0.1708 0.6937 0.042 Uiso 1 1 calc R . .
C4 C 0.6260(8) 0.1389(11) 0.5889(5) 0.038(2) Uani 1 1 d . . .
H1 H 0.5803 0.0627 0.5738 0.045 Uiso 1 1 calc R . .
C5 C 0.6426(7) 0.1895(10) 0.5405(5) 0.033(2) Uani 1 1 d . . .
C6 C 0.7112(7) 0.2985(9) 0.5608(5) 0.0290(19) Uani 1 1 d . . .
C7 C 0.8731(7) 0.2312(8) 0.5496(5) 0.0286(18) Uani 1 1 d . . .
C8 C 0.9110(7) 0.1449(9) 0.6111(5) 0.0305(19) Uani 1 1 d . . .
H4 H 0.8727 0.1412 0.6295 0.037 Uiso 1 1 calc R . .
C9 C 1.0078(9) 0.0632(11) 0.6450(7) 0.046(3) Uani 1 1 d . . .
H5 H 1.0346 0.0059 0.6868 0.055 Uiso 1 1 calc R . .
C10 C 1.0640(12) 0.0672(15) 0.6168(8) 0.076(5) Uani 1 1 d . . .
H6 H 1.1262 0.0099 0.6381 0.091 Uiso 1 1 calc R . .
C11 C 1.0277(12) 0.1557(15) 0.5574(9) 0.076(5) Uani 1 1 d . . .
H7 H 1.0676 0.1619 0.5402 0.091 Uiso 1 1 calc R . .
C12 C 0.9317(9) 0.2357(11) 0.5232(7) 0.046(3) Uani 1 1 d . . .
H8 H 0.9060 0.2934 0.4819 0.055 Uiso 1 1 calc R . .
C13 C 0.6235(15) 0.0626(14) 0.3691(9) 0.074(4) Uani 1 1 d . . .
H9 H 0.5480 0.0181 0.3324 0.089 Uiso 1 1 calc R . .
C14 C 0.6992(18) -0.0345(17) 0.4228(11) 0.100(6) Uani 1 1 d . . .
H15 H 0.6861 -0.1165 0.3952 0.150 Uiso 1 1 calc R . .
H13 H 0.6875 -0.0507 0.4587 0.150 Uiso 1 1 calc R . .
H14 H 0.7771 -0.0044 0.4520 0.150 Uiso 1 1 calc R . .
C15 C 0.6474(13) 0.1152(16) 0.3182(8) 0.073(4) Uani 1 1 d . . .
H10 H 0.7140 0.1731 0.3494 0.110 Uiso 1 1 calc R . .
H12 H 0.5816 0.1652 0.2743 0.110 Uiso 1 1 calc R . .
H11 H 0.6616 0.0406 0.2987 0.110 Uiso 1 1 calc R . .
C16 C 0.4565(9) 0.2618(17) 0.3289(6) 0.068(4) Uani 1 1 d . . .
H16 H 0.4486 0.2769 0.2828 0.081 Uiso 1 1 calc R . .
C17 C 0.3613(12) 0.176(2) 0.3041(9) 0.101(7) Uani 1 1 d . . .
H18 H 0.3415 0.1973 0.3351 0.152 Uiso 1 1 calc R . .
H17 H 0.3840 0.0833 0.3118 0.152 Uiso 1 1 calc R . .
H19 H 0.2955 0.1919 0.2491 0.152 Uiso 1 1 calc R . .
C18 C 0.4387(11) 0.4060(18) 0.3540(8) 0.080(5) Uani 1 1 d . . .
H22 H 0.3612 0.4375 0.3121 0.119 Uiso 1 1 calc R . .
H20 H 0.4926 0.4706 0.3632 0.119 Uiso 1 1 calc R . .
H21 H 0.4519 0.3949 0.4015 0.119 Uiso 1 1 calc R . .
C19 C 0.7652(12) 0.6838(11) 0.5587(8) 0.059(4) Uani 1 1 d . . .
H23 H 0.7710 0.7255 0.5223 0.071 Uiso 1 1 calc R . .
C21 C 0.6376(13) 0.6573(15) 0.5117(10) 0.083(5) Uani 1 1 d . . .
H24 H 0.6294 0.6023 0.5426 0.125 Uiso 1 1 calc R . .
H25 H 0.6045 0.6113 0.4634 0.125 Uiso 1 1 calc R . .
H26 H 0.5982 0.7416 0.4996 0.125 Uiso 1 1 calc R . .
C20 C 0.8167(19) 0.7848(14) 0.6269(12) 0.102(7) Uani 1 1 d . . .
H29 H 0.7767 0.8694 0.6056 0.153 Uiso 1 1 calc R . .
H27 H 0.8973 0.7981 0.6554 0.153 Uiso 1 1 calc R . .
H28 H 0.8083 0.7497 0.6623 0.153 Uiso 1 1 calc R . .
C22 C 0.9954(9) 0.5672(10) 0.6544(6) 0.044(2) Uani 1 1 d . . .
H30 H 1.0135 0.6281 0.6955 0.053 Uiso 1 1 calc R . .
C24 C 1.0731(11) 0.4472(14) 0.6954(9) 0.079(5) Uani 1 1 d . . .
H32 H 1.0725 0.3975 0.6589 0.119 Uiso 1 1 calc R . .
H31 H 1.0462 0.3904 0.7145 0.119 Uiso 1 1 calc R . .
H33 H 1.1504 0.4768 0.7392 0.119 Uiso 1 1 calc R . .
C23 C 1.0165(10) 0.6460(12) 0.6065(7) 0.052(3) Uani 1 1 d . . .
H35 H 1.0960 0.6737 0.6410 0.078 Uiso 1 1 calc R . .
H34 H 0.9675 0.7242 0.5831 0.078 Uiso 1 1 calc R . .
H36 H 0.9991 0.5892 0.5654 0.078 Uiso 1 1 calc R . .

loop_
_atom_site_aniso_label
_atom_site_aniso_U_11
_atom_site_aniso_U_22
_atom_site_aniso_U_33
_atom_site_aniso_U_23
_atom_site_aniso_U_13
_atom_site_aniso_U_12
I1 0.0424(4) 0.0462(4) 0.0394(4) 0.0100(3) 0.0299(3) 0.0015(3)
Rh1 0.0222(3) 0.0278(3) 0.0283(3) 0.0035(3) 0.0175(3) 0.0034(3)
P1 0.0468(14) 0.0240(11) 0.0398(13) -0.0010(10) 0.0321(12) -0.0033(10)
P2 0.0338(13) 0.0575(17) 0.0340(13) -0.0109(12) 0.0236(11) -0.0183(12)
O1 0.051(4) 0.066(5) 0.040(4) -0.016(4) 0.031(4) -0.032(4)
O2 0.066(5) 0.026(3) 0.050(4) -0.005(3) 0.046(4) -0.006(3)
C1 0.035(5) 0.028(4) 0.035(5) -0.002(4) 0.027(4) -0.001(4)
C2 0.032(5) 0.038(5) 0.032(5) -0.001(4) 0.021(4) -0.001(4)
C3 0.029(4) 0.052(6) 0.028(5) 0.004(4) 0.021(4) 0.003(4)
C4 0.027(4) 0.050(6) 0.033(5) 0.002(4) 0.018(4) -0.007(4)
C5 0.024(4) 0.042(5) 0.028(4) 0.000(4) 0.015(4) -0.001(4)
C6 0.020(4) 0.036(5) 0.033(5) 0.002(4) 0.018(4) 0.005(4)
C7 0.028(4) 0.019(4) 0.039(5) 0.001(4) 0.022(4) 0.006(3)
C8 0.031(4) 0.025(4) 0.035(5) 0.005(4) 0.022(4) 0.005(4)
C9 0.046(6) 0.040(6) 0.052(6) 0.023(5) 0.033(5) 0.021(5)
C10 0.076(9) 0.088(10) 0.085(10) 0.055(9) 0.063(9) 0.066(8)
C11 0.081(9) 0.089(10) 0.101(11) 0.054(9) 0.079(9) 0.055(8)
C12 0.046(6) 0.052(6) 0.054(6) 0.024(5) 0.039(6) 0.027(5)
C13 0.108(12) 0.049(8) 0.094(11) -0.033(8) 0.080(11) -0.035(8)
C14 0.141(17) 0.065(10) 0.098(13) 0.001(10) 0.082(14) 0.012(11)
C15 0.084(10) 0.094(11) 0.071(9) -0.022(8) 0.063(8) -0.028(9)
C16 0.027(5) 0.141(14) 0.028(5) 0.005(7) 0.016(5) -0.007(7)
C17 0.049(8) 0.17(2) 0.064(9) 0.024(11) 0.030(7) -0.015(10)
C18 0.044(7) 0.129(14) 0.068(9) 0.014(9) 0.038(7) 0.021(8)
C19 0.102(10) 0.029(5) 0.097(10) 0.020(6) 0.087(9) 0.024(6)
C21 0.103(12) 0.070(9) 0.117(13) 0.047(9) 0.090(11) 0.060(9)
C20 0.20(2) 0.044(8) 0.170(19) -0.007(10) 0.170(19) -0.007(10)
C22 0.056(6) 0.031(5) 0.041(6) -0.005(4) 0.031(5) -0.015(5)
C24 0.046(7) 0.068(9) 0.075(9) 0.025(8) 0.021(7) -0.017(7)
C23 0.065(7) 0.059(7) 0.059(7) -0.011(6) 0.052(6) -0.025(6)

loop_
_atom_type_symbol
_atom_type_description
_atom_type_scat_dispersion_real
_atom_type_scat_dispersion_imag
_atom_type_scat_source
C C 0.0033 0.0016 'International Tables Vol C Tables 4.2.6.8 and 6.1.1.4'
H H 0.0000 0.0000 'International Tables Vol C Tables 4.2.6.8 and 6.1.1.4'
I I -0.4742 1.8119 'International Tables Vol C Tables 4.2.6.8 and 6.1.1.4'
O O 0.0106 0.0060 'International Tables Vol C Tables 4.2.6.8 and 6.1.1.4'
P P 0.1023 0.0942 'International Tables Vol C Tables 4.2.6.8 and 6.1.1.4'
Rh Rh -1.1178 0.9187 'International Tables Vol C Tables 4.2.6.8 and 6.1.1.4'

loop_
_geom_angle_atom_site_label_1
_geom_angle_atom_site_label_2
_geom_angle_atom_site_label_3
_geom_angle
_geom_angle_site_symmetry_1
_geom_angle_site_symmetry_3
_geom_angle_publ_flag
C6 Rh1 C7 87.1(4) . . ?
C6 Rh1 P2 80.4(3) . . ?
C7 Rh1 P2 92.7(3) . . ?
C6 Rh1 P1 80.4(3) . . ?
C7 Rh1 P1 93.9(3) . . ?
P2 Rh1 P1 159.33(10) . . ?
C6 Rh1 I1 159.8(2) . . ?
C7 Rh1 I1 113.1(3) . . ?
P2 Rh1 I1 99.24(11) . . ?
P1 Rh1 I1 96.15(11) . . ?
O2 P1 C19 103.3(5) . . ?
O2 P1 C22 100.7(4) . . ?
C19 P1 C22 105.4(6) . . ?
O2 P1 Rh1 103.3(3) . . ?
C19 P1 Rh1 111.7(5) . . ?
C22 P1 Rh1 129.1(4) . . ?
O1 P2 C13 103.2(6) . . ?
O1 P2 C16 102.8(5) . . ?
C13 P2 C16 104.2(7) . . ?
O1 P2 Rh1 103.1(3) . . ?
C13 P2 Rh1 125.6(5) . . ?
C16 P2 Rh1 115.0(5) . . ?
C5 O1 P2 114.3(6) . . ?
C1 O2 P1 115.7(6) . . ?
O2 C1 C2 118.8(8) . . ?
O2 C1 C6 118.8(8) . . ?
C2 C1 C6 122.3(8) . . ?
C3 C2 C1 118.4(9) . . ?
C3 C2 H3 120.8 . . ?
C1 C2 H3 120.8 . . ?
C2 C3 C4 120.0(9) . . ?
C2 C3 H2 120.0 . . ?
C4 C3 H2 120.0 . . ?
C5 C4 C3 119.3(9) . . ?
C5 C4 H1 120.3 . . ?
C3 C4 H1 120.3 . . ?
C6 C5 C4 122.7(9) . . ?
C6 C5 O1 119.2(8) . . ?
C4 C5 O1 118.0(8) . . ?
C5 C6 C1 117.3(8) . . ?
C5 C6 Rh1 121.6(7) . . ?
C1 C6 Rh1 121.1(7) . . ?
C12 C7 C8 119.5(8) . . ?
C12 C7 Rh1 112.6(7) . . ?
C8 C7 Rh1 127.8(7) . . ?
C7 C8 C9 119.2(9) . . ?
C7 C8 H4 120.4 . . ?
C9 C8 H4 120.4 . . ?
C10 C9 C8 120.5(9) . . ?
C10 C9 H5 119.8 . . ?
C8 C9 H5 119.8 . . ?
C11 C10 C9 119.9(10) . . ?
C11 C10 H6 120.0 . . ?
C9 C10 H6 120.0 . . ?
C10 C11 C12 119.8(11) . . ?
C10 C11 H7 120.1 . . ?
C12 C11 H7 120.1 . . ?
C11 C12 C7 121.0(10) . . ?
C11 C12 H8 119.5 . . ?
C7 C12 H8 119.5 . . ?
C14 C13 C15 114.5(15) . . ?
C14 C13 P2 113.8(12) . . ?
C15 C13 P2 110.7(10) . . ?
C14 C13 H9 105.6 . . ?
C15 C13 H9 105.6 . . ?
P2 C13 H9 105.6 . . ?
C13 C14 H15 109.5 . . ?
C13 C14 H13 109.5 . . ?
H15 C14 H13 109.5 . . ?
C13 C14 H14 109.5 . . ?
H15 C14 H14 109.5 . . ?
H13 C14 H14 109.5 . . ?
C13 C15 H10 109.5 . . ?
C13 C15 H12 109.5 . . ?
H10 C15 H12 109.5 . . ?
C13 C15 H11 109.5 . . ?
H10 C15 H11 109.5 . . ?
H12 C15 H11 109.5 . . ?
C17 C16 C18 106.2(12) . . ?
C17 C16 P2 117.2(12) . . ?
C18 C16 P2 109.1(8) . . ?
C17 C16 H16 108.0 . . ?
C18 C16 H16 108.0 . . ?
P2 C16 H16 108.0 . . ?
C16 C17 H18 109.5 . . ?
C16 C17 H17 109.5 . . ?
H18 C17 H17 109.5 . . ?
C16 C17 H19 109.5 . . ?
H18 C17 H19 109.5 . . ?
H17 C17 H19 109.5 . . ?
C16 C18 H22 109.5 . . ?
C16 C18 H20 109.5 . . ?
H22 C18 H20 109.5 . . ?
C16 C18 H21 109.5 . . ?
H22 C18 H21 109.5 . . ?
H20 C18 H21 109.5 . . ?
C21 C19 C20 112.0(11) . . ?
C21 C19 P1 109.3(9) . . ?
C20 C19 P1 114.1(11) . . ?
C21 C19 H23 107.0 . . ?
C20 C19 H23 107.0 . . ?
P1 C19 H23 107.0 . . ?
C19 C21 H24 109.5 . . ?
C19 C21 H25 109.5 . . ?
H24 C21 H25 109.5 . . ?
C19 C21 H26 109.5 . . ?
H24 C21 H26 109.5 . . ?
H25 C21 H26 109.5 . . ?
C19 C20 H29 109.5 . . ?
C19 C20 H27 109.5 . . ?
H29 C20 H27 109.5 . . ?
C19 C20 H28 109.5 . . ?
H29 C20 H28 109.5 . . ?
H27 C20 H28 109.5 . . ?
C24 C22 C23 112.2(11) . . ?
C24 C22 P1 112.6(7) . . ?
C23 C22 P1 109.7(7) . . ?
C24 C22 H30 107.4 . . ?
C23 C22 H30 107.4 . . ?
P1 C22 H30 107.4 . . ?
C22 C24 H32 109.5 . . ?
C22 C24 H31 109.5 . . ?
H32 C24 H31 109.5 . . ?
C22 C24 H33 109.5 . . ?
H32 C24 H33 109.5 . . ?
H31 C24 H33 109.5 . . ?
C22 C23 H35 109.5 . . ?
C22 C23 H34 109.5 . . ?
H35 C23 H34 109.5 . . ?
C22 C23 H36 109.5 . . ?
H35 C23 H36 109.5 . . ?
H34 C23 H36 109.5 . . ?

loop_
_geom_bond_atom_site_label_1
_geom_bond_atom_site_label_2
_geom_bond_distance
_geom_bond_site_symmetry_2
_geom_bond_publ_flag
I1 Rh1 2.792(2) . ?
Rh1 C6 2.037(9) . ?
Rh1 C7 2.072(8) . ?
Rh1 P2 2.334(3) . ?
Rh1 P1 2.341(3) . ?
P1 O2 1.702(7) . ?
P1 C19 1.867(11) . ?
P1 C22 1.867(11) . ?
P2 O1 1.710(8) . ?
P2 C13 1.826(14) . ?
P2 C16 1.901(12) . ?
O1 C5 1.416(12) . ?
O2 C1 1.390(11) . ?
C1 C2 1.424(13) . ?
C1 C6 1.429(13) . ?
C2 C3 1.416(14) . ?
C2 H3 0.9500 . ?
C3 C4 1.431(14) . ?
C3 H2 0.9500 . ?
C4 C5 1.408(13) . ?
C4 H1 0.9500 . ?
C5 C6 1.392(13) . ?
C7 C12 1.414(13) . ?
C7 C8 1.416(12) . ?
C8 C9 1.430(13) . ?
C8 H4 0.9500 . ?
C9 C10 1.414(16) . ?
C9 H5 0.9500 . ?
C10 C11 1.403(17) . ?
C10 H6 0.9500 . ?
C11 C12 1.410(14) . ?
C11 H7 0.9500 . ?
C12 H8 0.9500 . ?
C13 C14 1.40(2) . ?
C13 C15 1.554(19) . ?
C13 H9 1.0000 . ?
C14 H15 0.9800 . ?
C14 H13 0.9800 . ?
C14 H14 0.9800 . ?
C15 H10 0.9800 . ?
C15 H12 0.9800 . ?
C15 H11 0.9800 . ?
C16 C17 1.483(19) . ?
C16 C18 1.66(2) . ?
C16 H16 1.0000 . ?
C17 H18 0.9800 . ?
C17 H17 0.9800 . ?
C17 H19 0.9800 . ?
C18 H22 0.9800 . ?
C18 H20 0.9800 . ?
C18 H21 0.9800 . ?
C19 C21 1.55(2) . ?
C19 C20 1.58(2) . ?
C19 H23 1.0000 . ?
C21 H24 0.9800 . ?
C21 H25 0.9800 . ?
C21 H26 0.9800 . ?
C20 H29 0.9800 . ?
C20 H27 0.9800 . ?
C20 H28 0.9800 . ?
C22 C24 1.526(18) . ?
C22 C23 1.575(14) . ?
C22 H30 1.0000 . ?
C24 H32 0.9800 . ?
C24 H31 0.9800 . ?
C24 H33 0.9800 . ?
C23 H35 0.9800 . ?
C23 H34 0.9800 . ?
C23 H36 0.9800 . ?

loop_
_geom_torsion_atom_site_label_1
_geom_torsion_atom_site_label_2
_geom_torsion_atom_site_label_3
_geom_torsion_atom_site_label_4
_geom_torsion
_geom_torsion_site_symmetry_1
_geom_torsion_site_symmetry_2
_geom_torsion_site_symmetry_3
_geom_torsion_site_symmetry_4
_geom_torsion_publ_flag
C6 Rh1 P1 O2 6.4(4) . . . . ?
C7 Rh1 P1 O2 -80.0(4) . . . . ?
P2 Rh1 P1 O2 28.2(4) . . . . ?
I1 Rh1 P1 O2 166.2(3) . . . . ?
C6 Rh1 P1 C19 -104.0(5) . . . . ?
C7 Rh1 P1 C19 169.6(5) . . . . ?
P2 Rh1 P1 C19 -82.1(5) . . . . ?
I1 Rh1 P1 C19 55.9(4) . . . . ?
C6 Rh1 P1 C22 122.3(5) . . . . ?
C7 Rh1 P1 C22 36.0(5) . . . . ?
P2 Rh1 P1 C22 144.2(5) . . . . ?
I1 Rh1 P1 C22 -77.8(4) . . . . ?
C6 Rh1 P2 O1 -8.7(4) . . . . ?
C7 Rh1 P2 O1 77.9(4) . . . . ?
P1 Rh1 P2 O1 -30.6(5) . . . . ?
I1 Rh1 P2 O1 -168.2(3) . . . . ?
C6 Rh1 P2 C13 -125.9(7) . . . . ?
C7 Rh1 P2 C13 -39.3(7) . . . . ?
P1 Rh1 P2 C13 -147.7(7) . . . . ?
I1 Rh1 P2 C13 74.7(7) . . . . ?
C6 Rh1 P2 C16 102.3(5) . . . . ?
C7 Rh1 P2 C16 -171.1(5) . . . . ?
P1 Rh1 P2 C16 80.5(5) . . . . ?
I1 Rh1 P2 C16 -57.1(4) . . . . ?
C13 P2 O1 C5 144.0(8) . . . . ?
C16 P2 O1 C5 -107.8(8) . . . . ?
Rh1 P2 O1 C5 12.0(7) . . . . ?
C19 P1 O2 C1 107.5(8) . . . . ?
C22 P1 O2 C1 -143.7(7) . . . . ?
Rh1 P1 O2 C1 -9.0(7) . . . . ?
P1 O2 C1 C2 -175.1(7) . . . . ?
P1 O2 C1 C6 7.1(11) . . . . ?
O2 C1 C2 C3 -177.0(8) . . . . ?
C6 C1 C2 C3 0.8(13) . . . . ?
C1 C2 C3 C4 0.0(14) . . . . ?
C2 C3 C4 C5 -1.2(14) . . . . ?
C3 C4 C5 C6 1.8(14) . . . . ?
C3 C4 C5 O1 178.2(8) . . . . ?
P2 O1 C5 C6 -9.5(11) . . . . ?
P2 O1 C5 C4 174.0(7) . . . . ?
C4 C5 C6 C1 -1.1(13) . . . . ?
O1 C5 C6 C1 -177.4(8) . . . . ?
C4 C5 C6 Rh1 177.0(7) . . . . ?
O1 C5 C6 Rh1 0.7(12) . . . . ?
O2 C1 C6 C5 177.5(8) . . . . ?
C2 C1 C6 C5 -0.3(13) . . . . ?
O2 C1 C6 Rh1 -0.6(11) . . . . ?
C2 C1 C6 Rh1 -178.4(7) . . . . ?
C7 Rh1 C6 C5 -87.6(7) . . . . ?
P2 Rh1 C6 C5 5.6(7) . . . . ?
P1 Rh1 C6 C5 177.9(7) . . . . ?
I1 Rh1 C6 C5 96.3(10) . . . . ?
C7 Rh1 C6 C1 90.4(7) . . . . ?
P2 Rh1 C6 C1 -176.4(7) . . . . ?
P1 Rh1 C6 C1 -4.0(6) . . . . ?
I1 Rh1 C6 C1 -85.7(10) . . . . ?
C6 Rh1 C7 C12 -179.0(8) . . . . ?
P2 Rh1 C7 C12 100.8(8) . . . . ?
P1 Rh1 C7 C12 -98.8(8) . . . . ?
I1 Rh1 C7 C12 -0.4(8) . . . . ?
C6 Rh1 C7 C8 -1.1(8) . . . . ?
P2 Rh1 C7 C8 -81.3(8) . . . . ?
P1 Rh1 C7 C8 79.1(8) . . . . ?
I1 Rh1 C7 C8 177.5(7) . . . . ?
C12 C7 C8 C9 -0.3(14) . . . . ?
Rh1 C7 C8 C9 -178.1(8) . . . . ?
C7 C8 C9 C10 -0.9(17) . . . . ?
C8 C9 C10 C11 3(2) . . . . ?
C9 C10 C11 C12 -3(3) . . . . ?
C10 C11 C12 C7 2(2) . . . . ?
C8 C7 C12 C11 -0.2(18) . . . . ?
Rh1 C7 C12 C11 177.9(11) . . . . ?
O1 P2 C13 C14 -44.7(14) . . . . ?
C16 P2 C13 C14 -151.8(13) . . . . ?
Rh1 P2 C13 C14 72.4(14) . . . . ?
O1 P2 C13 C15 -175.3(10) . . . . ?
C16 P2 C13 C15 77.6(12) . . . . ?
Rh1 P2 C13 C15 -58.2(14) . . . . ?
O1 P2 C16 C17 -36.1(13) . . . . ?
C13 P2 C16 C17 71.3(13) . . . . ?
Rh1 P2 C16 C17 -147.4(11) . . . . ?
O1 P2 C16 C18 84.5(9) . . . . ?
C13 P2 C16 C18 -168.1(9) . . . . ?
Rh1 P2 C16 C18 -26.8(9) . . . . ?
O2 P1 C19 C21 -68.9(10) . . . . ?
C22 P1 C19 C21 -174.2(9) . . . . ?
Rh1 P1 C19 C21 41.5(10) . . . . ?
O2 P1 C19 C20 57.3(10) . . . . ?
C22 P1 C19 C20 -48.0(10) . . . . ?
Rh1 P1 C19 C20 167.7(8) . . . . ?
O2 P1 C22 C24 64.4(10) . . . . ?
C19 P1 C22 C24 171.5(10) . . . . ?
Rh1 P1 C22 C24 -52.7(11) . . . . ?
O2 P1 C22 C23 -170.0(7) . . . . ?
C19 P1 C22 C23 -62.9(9) . . . . ?
Rh1 P1 C22 C23 73.0(8) . . . . ?
